data_4322119
loop_
_publ_author_name
'Jens M\"uller'
'Frank Glah\'e,'
'Eva Freisinger'
'Bernhard Lippert'

_publ_contact_author_address
; Fachbereich Chemie
  Universit\"at Dortmund
  Otto-Hahn-Str. 6
  D-44221 Dortmund
  Germany
;
_publ_contact_author_email lippert@pop.uni-dortmund.de
_publ_contact_author_fax 'Int. code + (231) 755-3797'
_publ_contact_author_name 'Prof. Bernhard Lippert'
_publ_contact_author_phone 'Int. code + (231) 755-3840'
_publ_section_title
;
 A Major, pH-Induced Stereochemical Switch of Pairs of trans-Oriented
 Ligands in Complexes of trans-a2PtII (a = NH3, CH3NH2)
;
_journal_name_full 'Inorganic Chemistry'
_journal_page_first 3160
_journal_page_last 3166
_journal_paper_doi 10.1021/ic990044c
_journal_volume 38
_journal_year 1999
_chemical_formula_sum 'C6 H12 Cl N4 O5 Pt0.5'
_chemical_formula_weight 353.19
_chemical_name_systematic
; 
 ? 
;
_space_group_IT_number 2
_symmetry_cell_setting triclinic
_symmetry_space_group_name_Hall '-P 1'
_symmetry_space_group_name_H-M 'P -1'
_atom_sites_solution_hydrogens geom
_atom_sites_solution_primary patterson
_atom_sites_solution_secondary difmap
_audit_creation_method SHELXL
_cell_angle_alpha 112.40(3)
_cell_angle_beta 106.07(3)
_cell_angle_gamma 94.66(3)
_cell_formula_units_Z 2
_cell_length_a 7.3920(10)
_cell_length_b 9.072(2)
_cell_length_c 10.047(2)
_cell_measurement_reflns_used 22225
_cell_measurement_temperature 293(2)
_cell_measurement_theta_max 30.51
_cell_measurement_theta_min 2.59
_cell_volume 585.2(3)
_computing_cell_refinement 'DENZO, SCALEPACK (Otwinowski, Minor, 1997)'
_computing_data_collection 'KappaCCD (Nonius BV, Netherlands)'
_computing_data_reduction 'DENZO, SCALEPACK (Otwinowski, Minor, 1997)'
_computing_molecular_graphics 'Siemens SHELXTL-PLUS(VMS)'
_computing_publication_material SHELXL-93
_computing_structure_refinement 'SHELXL-93 (Sheldrick, 1993)'
_computing_structure_solution 'SHELXS-86 (Sheldrick, 1990)'
_diffrn_ambient_temperature 293(2)
_diffrn_detector_area_resol_mean '19 vertical, 18 horizontal'
_diffrn_measurement_device Enraf-Nonius-KappaCCD
_diffrn_measurement_method
;
475 frames via \w-rotation (\D\w\=1\%) and two times 45s per frame
;
_diffrn_radiation_monochromator graphite
_diffrn_radiation_source 'fine-focus sealed tube'
_diffrn_radiation_type MoK\a
_diffrn_radiation_wavelength 0.71069
_diffrn_reflns_av_R_equivalents 0.038
_diffrn_reflns_av_sigmaI/netI 0.0431
_diffrn_reflns_limit_h_max 10
_diffrn_reflns_limit_h_min -10
_diffrn_reflns_limit_k_max 12
_diffrn_reflns_limit_k_min -12
_diffrn_reflns_limit_l_max 14
_diffrn_reflns_limit_l_min -14
_diffrn_reflns_number 22225
_diffrn_reflns_theta_max 30.51
_diffrn_reflns_theta_min 2.59
_exptl_absorpt_coefficient_mu 6.287
_exptl_absorpt_correction_T_max 0.4954
_exptl_absorpt_correction_T_min 0.3025
_exptl_absorpt_correction_type SCALEPACK
_exptl_crystal_colour colourless
_exptl_crystal_density_diffrn 2.004
_exptl_crystal_density_method 'not measured'
_exptl_crystal_description cube
_exptl_crystal_F_000 344
_exptl_crystal_size_max 0.250
_exptl_crystal_size_mid 0.188
_exptl_crystal_size_min 0.125
_refine_diff_density_max 0.994
_refine_diff_density_min -0.946
_refine_diff_density_rms 0.102
_refine_ls_extinction_coef 0.0170(14)
_refine_ls_extinction_expression Fc^*^=kFc[1+0.001xFc^2^\l^3^/sin(2\q)]^-1/4^
_refine_ls_extinction_method SHELXL
_refine_ls_goodness_of_fit_all 1.022
_refine_ls_goodness_of_fit_obs 1.067
_refine_ls_hydrogen_treatment refU
_refine_ls_matrix_type full
_refine_ls_number_parameters 194
_refine_ls_number_reflns 3327
_refine_ls_number_restraints 0
_refine_ls_restrained_S_all 1.459
_refine_ls_restrained_S_obs 1.067
_refine_ls_R_factor_all 0.0371
_refine_ls_R_factor_obs 0.0297
_refine_ls_shift/esd_max -0.374
_refine_ls_shift/esd_mean 0.008
_refine_ls_structure_factor_coef Fsqd
_refine_ls_weighting_details 'w=1/[\s^2^(Fo^2^)+(0.0333P)^2^+0.0000P] where P=(Fo^2^+2Fc^2^)/3'
_refine_ls_weighting_scheme calc
_refine_ls_wR_factor_all 0.0871
_refine_ls_wR_factor_obs 0.0600
_reflns_number_observed 2979
_reflns_number_total 3329
_reflns_observed_criterion >2sigma(I)
_cod_data_source_file ic990044c_2.cif
_cod_data_source_block 3b
_cod_depositor_comments
;
The following automatic conversions were performed:

'_refine_ls_weighting_scheme' value 'calc
w=1/[\s^2^(Fo^2^)+(0.0333P)^2^+0.0000P] where P=(Fo^2^+2Fc^2^)/3' was
changed to 'calc'. New tag '_refine_ls_weighting_details' was
created. The value of the new tag was set to
'w=1/[\s^2^(Fo^2^)+(0.0333P)^2^+0.0000P] where P=(Fo^2^+2Fc^2^)/3'.

Automatic conversion script
Id: cif_fix_values 3143 2015-03-26 13:38:13Z robertas 
;
_cod_original_cell_volume 585.2(2)
_cod_original_formula_sum 'C6 H12 Cl N4 O5 Pt0.50'
_cod_database_code 4322119

loop_
_symmetry_equiv_pos_as_xyz
'x, y, z'
'-x, -y, -z'

loop_
_atom_site_aniso_label
_atom_site_aniso_U_11
_atom_site_aniso_U_22
_atom_site_aniso_U_33
_atom_site_aniso_U_23
_atom_site_aniso_U_13
_atom_site_aniso_U_12
Pt1 0.03546(11) 0.03894(12) 0.05838(14) 0.01672(8) 0.02452(8) 0.00703(6)
N8 0.0394(14) 0.052(2) 0.068(2) 0.0199(14) 0.0227(14) 0.0090(12)
C8 0.090(4) 0.161(6) 0.134(5) 0.112(5) 0.056(4) 0.055(4)
N1 0.0462(15) 0.0380(14) 0.054(2) 0.0149(12) 0.0119(13) 0.0011(11)
C1 0.059(2) 0.058(2) 0.084(3) 0.019(2) 0.017(2) -0.014(2)
C2 0.045(2) 0.038(2) 0.052(2) 0.0166(13) 0.0177(15) 0.0061(13)
O2 0.0597(15) 0.0517(14) 0.075(2) 0.0198(12) 0.0415(14) 0.0090(11)
N3 0.0451(14) 0.0339(13) 0.0470(13) 0.0077(11) 0.0204(12) 0.0030(10)
C4 0.043(2) 0.0363(15) 0.049(2) 0.0134(13) 0.0177(14) 0.0100(12)
N4 0.0453(14) 0.0459(15) 0.060(2) 0.0149(13) 0.0285(14) 0.0103(12)
C5 0.057(2) 0.044(2) 0.052(2) 0.0082(14) 0.027(2) 0.0125(15)
C6 0.062(2) 0.040(2) 0.049(2) 0.0084(14) 0.017(2) 0.0080(15)
Cl1 0.0479(4) 0.0497(4) 0.0479(4) 0.0123(3) 0.0179(4) 0.0101(3)
O11 0.068(5) 0.080(6) 0.036(5) 0.010(4) 0.027(4) 0.013(4)
O12 0.111(10) 0.056(6) 0.115(9) 0.050(7) 0.058(7) 0.028(6)
O13 0.095(11) 0.129(11) 0.070(7) -0.011(6) 0.051(8) -0.039(8)
O14 0.176(24) 0.184(18) 0.190(18) 0.136(16) -0.008(14) 0.063(13)
O11A 0.101(11) 0.091(13) 0.056(11) -0.019(8) 0.033(9) -0.006(8)
O12A 0.089(8) 0.083(9) 0.089(8) -0.026(6) 0.052(6) -0.035(7)
O13A 0.056(5) 0.110(9) 0.072(8) -0.011(6) 0.028(4) 0.037(6)
O14A 0.098(8) 0.071(6) 0.139(11) 0.036(6) -0.024(7) 0.030(5)

loop_
_atom_site_label
_atom_site_type_symbol
_atom_site_fract_x
_atom_site_fract_y
_atom_site_fract_z
_atom_site_U_iso_or_equiv
_atom_site_thermal_displace_type
_atom_site_occupancy
_atom_site_calc_flag
_atom_site_refinement_flags
_atom_site_disorder_group
Pt1 Pt 0.0000 0.0000 0.0000 0.04353(9) Uani 1 d S .
N8 N 0.2177(4) -0.0719(4) 0.1184(4) 0.0537(7) Uani 1 d . .
H8A H 0.2605(4) -0.1455(4) 0.0511(4) 0.075(10) Uiso 1 calc R .
H8B H 0.3155(4) 0.0151(4) 0.1773(4) 0.075(10) Uiso 1 calc R .
C8 C 0.1694(9) -0.1434(10) 0.2157(8) 0.107(2) Uani 1 d . .
H8C H 0.2821(20) -0.1697(61) 0.2692(47) 0.144(17) Uiso 1 calc R .
H8D H 0.0712(55) -0.2408(34) 0.1537(10) 0.144(17) Uiso 1 calc R .
H8E H 0.1232(71) -0.0666(24) 0.2882(39) 0.144(17) Uiso 1 calc R .
N1 N 0.5910(4) 0.5372(3) 0.2429(3) 0.0493(6) Uani 1 d . .
C1 C 0.7747(7) 0.6421(6) 0.2763(6) 0.0736(12) Uani 1 d . .
H1A H 0.8792(7) 0.5950(34) 0.3114(59) 0.153(17) Uiso 1 calc R .
H1B H 0.7858(35) 0.7482(20) 0.3541(44) 0.153(17) Uiso 1 calc R .
H1C H 0.7792(33) 0.6519(54) 0.1854(16) 0.153(17) Uiso 1 calc R .
C2 C 0.5321(5) 0.3922(4) 0.1162(4) 0.0456(7) Uani 1 d . .
O2 O 0.6193(4) 0.3496(3) 0.0267(3) 0.0601(6) Uani 1 d . .
N3 N 0.3614(4) 0.2965(3) 0.0945(3) 0.0442(6) Uani 1 d . .
H3 H 0.3201(4) 0.2050(3) 0.0148(3) 0.053(5) Uiso 1 calc R .
C4 C 0.2528(5) 0.3342(4) 0.1882(4) 0.0438(7) Uani 1 d . .
N4 N 0.1000(4) 0.2287(3) 0.1588(3) 0.0502(6) Uani 1 d . .
H4 H 0.0320(4) 0.2632(3) 0.2169(3) 0.053(5) Uiso 1 calc R .
C5 C 0.3187(6) 0.4910(4) 0.3145(4) 0.0529(8) Uani 1 d . .
H5 H 0.2470(6) 0.5282(4) 0.3788(4) 0.053(5) Uiso 1 calc R .
C6 C 0.4853(6) 0.5834(4) 0.3385(4) 0.0539(8) Uani 1 d . .
H6 H 0.5311(6) 0.6831(4) 0.4237(4) 0.053(5) Uiso 1 calc R .
Cl1 Cl 0.26818(12) -0.13889(10) -0.32602(9) 0.0508(2) Uani 1 d . .
O11 O 0.3418(37) -0.0444(34) -0.1544(24) 0.064(3) Uani 0.50 d P .
O12 O 0.1685(29) -0.2951(18) -0.3532(21) 0.084(5) Uani 0.50 d P .
O13 O 0.4194(24) -0.1617(25) -0.3847(24) 0.114(7) Uani 0.50 d P .
O14 O 0.1931(42) -0.0720(32) -0.4144(34) 0.179(14) Uani 0.50 d P .
O11A O 0.3238(44) -0.0252(35) -0.1832(26) 0.099(8) Uani 0.50 d P .
O12A O 0.1382(27) -0.2814(17) -0.3644(18) 0.106(6) Uani 0.50 d P .
O13A O 0.4379(22) -0.1817(22) -0.3563(21) 0.092(6) Uani 0.50 d P .
O14A O 0.1351(32) -0.0637(20) -0.4013(29) 0.119(6) Uani 0.50 d P .

loop_
_atom_type_symbol
_atom_type_description
_atom_type_scat_dispersion_real
_atom_type_scat_dispersion_imag
_atom_type_scat_source
C C 0.0033 0.0016 'International Tables Vol C Tables 4.2.6.8 and 6.1.1.4'
H H 0.0000 0.0000 'International Tables Vol C Tables 4.2.6.8 and 6.1.1.4'
N N 0.0061 0.0033 'International Tables Vol C Tables 4.2.6.8 and 6.1.1.4'
O O 0.0106 0.0060 'International Tables Vol C Tables 4.2.6.8 and 6.1.1.4'
Cl Cl 0.1484 0.1585 'International Tables Vol C Tables 4.2.6.8 and 6.1.1.4'
Pt Pt -1.7033 8.3905 'International Tables Vol C Tables 4.2.6.8 and 6.1.1.4'

loop_
_geom_angle_atom_site_label_1
_geom_angle_atom_site_label_2
_geom_angle_atom_site_label_3
_geom_angle
_geom_angle_site_symmetry_1
_geom_angle_site_symmetry_3
_geom_angle_publ_flag
N4 Pt1 N4 180.0 2 . ?
N4 Pt1 N8 89.96(13) 2 2 ?
N4 Pt1 N8 90.04(13) . 2 ?
N4 Pt1 N8 90.04(13) 2 . ?
N4 Pt1 N8 89.96(13) . . ?
N8 Pt1 N8 180.0 2 . ?
C8 N8 Pt1 115.8(3) . . ?
C8 N8 H8A 108.3(3) . . ?
Pt1 N8 H8A 108.33(9) . . ?
C8 N8 H8B 108.3(3) . . ?
Pt1 N8 H8B 108.33(9) . . ?
H8A N8 H8B 107.4 . . ?
N8 C8 H8C 109.5(3) . . ?
N8 C8 H8D 109.5(3) . . ?
H8C C8 H8D 109.5 . . ?
N8 C8 H8E 109.5(3) . . ?
H8C C8 H8E 109.5 . . ?
H8D C8 H8E 109.5 . . ?
C2 N1 C6 121.5(3) . . ?
C2 N1 C1 118.1(3) . . ?
C6 N1 C1 120.4(3) . . ?
N1 C1 H1A 109.5(2) . . ?
N1 C1 H1B 109.5(2) . . ?
H1A C1 H1B 109.5 . . ?
N1 C1 H1C 109.5(2) . . ?
H1A C1 H1C 109.5 . . ?
H1B C1 H1C 109.5 . . ?
O2 C2 N1 123.2(3) . . ?
O2 C2 N3 121.6(3) . . ?
N1 C2 N3 115.2(3) . . ?
C4 N3 C2 125.9(3) . . ?
C4 N3 H3 117.1(2) . . ?
C2 N3 H3 117.1(2) . . ?
N4 C4 N3 119.6(3) . . ?
N4 C4 C5 124.6(3) . . ?
N3 C4 C5 115.8(3) . . ?
C4 N4 Pt1 129.9(2) . . ?
C4 N4 H4 115.0(2) . . ?
Pt1 N4 H4 115.04(8) . . ?
C6 C5 C4 118.8(3) . . ?
C6 C5 H5 120.6(2) . . ?
C4 C5 H5 120.6(2) . . ?
C5 C6 N1 122.7(3) . . ?
C5 C6 H6 118.7(2) . . ?
N1 C6 H6 118.7(2) . . ?
O14 Cl1 O11A 107.4(17) . . ?
O14 Cl1 O13 91.2(18) . . ?
O11A Cl1 O13 112.8(15) . . ?
O14 Cl1 O12A 108.2(15) . . ?
O11A Cl1 O12A 118.0(13) . . ?
O13 Cl1 O12A 115.4(11) . . ?
O14 Cl1 O13A 107.2(18) . . ?
O11A Cl1 O13A 106.8(15) . . ?
O13 Cl1 O13A 16.0(17) . . ?
O12A Cl1 O13A 108.8(11) . . ?
O14 Cl1 O12 118.3(14) . . ?
O11A Cl1 O12 116.2(14) . . ?
O13 Cl1 O12 108.3(11) . . ?
O12A Cl1 O12 11.4(14) . . ?
O13A Cl1 O12 99.7(11) . . ?
O14 Cl1 O14A 19.3(26) . . ?
O11A Cl1 O14A 99.7(14) . . ?
O13 Cl1 O14A 110.4(16) . . ?
O12A Cl1 O14A 97.7(12) . . ?
O13A Cl1 O14A 126.5(15) . . ?
O12 Cl1 O14A 109.0(11) . . ?
O14 Cl1 O11 121.3(16) . . ?
O11A Cl1 O11 14.0(20) . . ?
O13 Cl1 O11 111.4(12) . . ?
O12A Cl1 O11 108.8(12) . . ?
O13A Cl1 O11 101.9(12) . . ?
O12 Cl1 O11 105.0(12) . . ?
O14A Cl1 O11 112.4(13) . . ?

loop_
_geom_bond_atom_site_label_1
_geom_bond_atom_site_label_2
_geom_bond_distance
_geom_bond_site_symmetry_2
_geom_bond_publ_flag
Pt1 N4 1.993(3) 2 ?
Pt1 N4 1.993(3) . ?
Pt1 N8 2.033(3) 2 ?
Pt1 N8 2.033(3) . ?
N8 C8 1.464(6) . ?
N8 H8A 0.90 . ?
N8 H8B 0.90 . ?
C8 H8C 0.96 . ?
C8 H8D 0.96 . ?
C8 H8E 0.96 . ?
N1 C2 1.365(4) . ?
N1 C6 1.368(5) . ?
N1 C1 1.468(5) . ?
C1 H1A 0.96 . ?
C1 H1B 0.96 . ?
C1 H1C 0.96 . ?
C2 O2 1.213(4) . ?
C2 N3 1.385(4) . ?
N3 C4 1.366(4) . ?
N3 H3 0.86 . ?
C4 N4 1.305(4) . ?
C4 C5 1.428(5) . ?
N4 H4 0.86 . ?
C5 C6 1.338(6) . ?
C5 H5 0.93 . ?
C6 H6 0.93 . ?
Cl1 O14 1.29(2) . ?
Cl1 O11A 1.33(3) . ?
Cl1 O13 1.40(2) . ?
Cl1 O12A 1.399(15) . ?
Cl1 O13A 1.420(11) . ?
Cl1 O12 1.431(14) . ?
Cl1 O14A 1.45(2) . ?
Cl1 O11 1.51(2) . ?

loop_
_geom_torsion_atom_site_label_1
_geom_torsion_atom_site_label_2
_geom_torsion_atom_site_label_3
_geom_torsion_atom_site_label_4
_geom_torsion
_geom_torsion_site_symmetry_1
_geom_torsion_site_symmetry_2
_geom_torsion_site_symmetry_3
_geom_torsion_site_symmetry_4
_geom_torsion_publ_flag
N4 Pt1 N8 C8 -81.9(4) 2 . . . ?
N4 Pt1 N8 C8 98.1(4) . . . . ?
N8 Pt1 N8 C8 0.0(2) 2 . . . ?
C6 N1 C2 O2 177.8(4) . . . . ?
C1 N1 C2 O2 -3.5(5) . . . . ?
C6 N1 C2 N3 -1.0(5) . . . . ?
C1 N1 C2 N3 177.7(3) . . . . ?
O2 C2 N3 C4 -179.7(3) . . . . ?
N1 C2 N3 C4 -0.9(5) . . . . ?
C2 N3 C4 N4 -176.2(3) . . . . ?
C2 N3 C4 C5 3.7(5) . . . . ?
N3 C4 N4 Pt1 5.6(5) . . . . ?
C5 C4 N4 Pt1 -174.3(3) . . . . ?
N4 Pt1 N4 C4 0.00(15) 2 . . . ?
N8 Pt1 N4 C4 -107.6(3) 2 . . . ?
N8 Pt1 N4 C4 72.4(3) . . . . ?
N4 C4 C5 C6 175.2(4) . . . . ?
N3 C4 C5 C6 -4.7(5) . . . . ?
C4 C5 C6 N1 3.2(6) . . . . ?
C2 N1 C6 C5 -0.2(6) . . . . ?
C1 N1 C6 C5 -178.9(4) . . . . ?
